data_7218230
loop_
_publ_author_name
'Sun, Ou'
'Gao, Ting'
'Sun, Jingwen'
'Li, Guangming'
'Li, Hongfeng'
'Xu, Hui'
'Wang, Cheng'
'Yan, Pengfei'

_publ_section_title
;
 A series of lanthanide(iii) complexes constructed from Schiff base and
 \b-diketonate ligands
;
_journal_issue 45
_journal_name_full CrystEngComm
_journal_page_first 10460
_journal_paper_doi 10.1039/C4CE01556H
_journal_volume 16
_journal_year 2014
_chemical_formula_sum 'C29 H17 F18 N4 O6 Sm'
_chemical_formula_weight 1009.82
_chemical_name_systematic
; 
 ? 
;
_space_group_IT_number 9
_symmetry_cell_setting monoclinic
_symmetry_space_group_name_Hall 'C -2yc'
_symmetry_space_group_name_H-M 'C 1 c 1'
_atom_sites_solution_hydrogens geom
_atom_sites_solution_primary direct
_atom_sites_solution_secondary difmap
_audit_creation_method SHELXL-97
_cell_angle_alpha 90.00
_cell_angle_beta 93.47(3)
_cell_angle_gamma 90.00
_cell_formula_units_Z 4
_cell_length_a 16.975(3)
_cell_length_b 18.527(4)
_cell_length_c 11.936(2)
_cell_measurement_temperature 293(2)
_cell_volume 3746.9(12)
_computing_structure_refinement 'SHELXL-97 (Sheldrick, 1997)'
_computing_structure_solution 'SHELXS-97 (Sheldrick, 1990)'
_diffrn_ambient_temperature 293(2)
_diffrn_measured_fraction_theta_full 0.998
_diffrn_measured_fraction_theta_max 0.998
_diffrn_radiation_monochromator graphite
_diffrn_radiation_source 'fine-focus sealed tube'
_diffrn_radiation_type MoK\a
_diffrn_radiation_wavelength 0.71073
_diffrn_reflns_av_R_equivalents 0.0183
_diffrn_reflns_av_sigmaI/netI 0.0362
_diffrn_reflns_limit_h_max 20
_diffrn_reflns_limit_h_min -18
_diffrn_reflns_limit_k_max 22
_diffrn_reflns_limit_k_min -17
_diffrn_reflns_limit_l_max 11
_diffrn_reflns_limit_l_min -14
_diffrn_reflns_number 6527
_diffrn_reflns_theta_full 24.99
_diffrn_reflns_theta_max 24.99
_diffrn_reflns_theta_min 3.26
_exptl_absorpt_coefficient_mu 1.702
_exptl_crystal_density_diffrn 1.790
_exptl_crystal_density_method 'not measured'
_exptl_crystal_F_000 1964
_refine_diff_density_max 0.618
_refine_diff_density_min -0.356
_refine_diff_density_rms 0.062
_refine_ls_abs_structure_details 'Flack H D (1983), Acta Cryst. A39, 876-881'
_refine_ls_abs_structure_Flack 0.00(3)
_refine_ls_extinction_method none
_refine_ls_goodness_of_fit_ref 0.988
_refine_ls_hydrogen_treatment mixed
_refine_ls_matrix_type full
_refine_ls_number_parameters 524
_refine_ls_number_reflns 4586
_refine_ls_number_restraints 9
_refine_ls_restrained_S_all 1.012
_refine_ls_R_factor_all 0.0514
_refine_ls_R_factor_gt 0.0360
_refine_ls_shift/su_max 0.004
_refine_ls_shift/su_mean 0.001
_refine_ls_structure_factor_coef Fsqd
_refine_ls_weighting_details 'calc w=1/[\s^2^(Fo^2^)+(0.0541P)^2^+2.0000P] where P=(Fo^2^+2Fc^2^)/3'
_refine_ls_weighting_scheme calc
_refine_ls_wR_factor_gt 0.0877
_refine_ls_wR_factor_ref 0.0968
_reflns_number_gt 3579
_reflns_number_total 4586
_reflns_threshold_expression >2sigma(I)
_cod_data_source_file c4ce01556h2.cif
_cod_data_source_block s
_cod_depositor_comments 'Adding full bibliography for 7218229--7218234.cif.'
_cod_original_sg_symbol_H-M Cc
_cod_database_code 7218230

loop_
_symmetry_equiv_pos_as_xyz
'x, y, z'
'x, -y, z+1/2'
'x+1/2, y+1/2, z'
'x+1/2, -y+1/2, z+1/2'

loop_
_atom_site_label
_atom_site_type_symbol
_atom_site_fract_x
_atom_site_fract_y
_atom_site_fract_z
_atom_site_U_iso_or_equiv
_atom_site_adp_type
_atom_site_occupancy
_atom_site_symmetry_multiplicity
_atom_site_calc_flag
_atom_site_refinement_flags
Sm1 Sm 0.50284(10) 0.25264(2) 0.06810(16) 0.05764(13) Uani 1 1 d .
F1 F 0.6825(6) -0.0179(4) 0.0769(9) 0.174(4) Uani 1 1 d .
F2 F 0.7414(4) 0.0808(5) 0.0531(6) 0.126(3) Uani 1 1 d .
F3 F 0.6646(4) 0.0429(4) -0.0747(6) 0.113(2) Uani 1 1 d .
F4 F 0.2567(5) 0.0526(6) -0.1069(9) 0.165(4) Uani 1 1 d .
F5 F 0.2389(4) 0.1236(5) 0.0211(8) 0.138(3) Uani 1 1 d .
F6 F 0.3148(5) 0.0364(6) 0.0501(11) 0.196(6) Uani 1 1 d .
F7 F 0.5403(5) 0.1445(9) -0.3250(7) 0.202(6) Uani 1 1 d .
F8 F 0.6150(8) 0.5055(7) 0.0859(18) 0.270(9) Uani 1 1 d .
F9 F 0.5380(8) 0.5120(6) 0.2046(12) 0.198(5) Uani 1 1 d .
F10 F 0.5175(12) 0.5666(4) 0.0622(16) 0.260(9) Uani 1 1 d .
F11 F 0.3381(7) 0.4667(6) -0.2183(12) 0.220(6) Uani 1 1 d .
F12 F 0.2766(6) 0.3818(8) -0.1552(12) 0.215(6) Uani 1 1 d .
F13 F 0.3582(8) 0.3645(8) -0.2695(10) 0.216(6) Uani 1 1 d .
F14 F 0.5103(5) 0.0012(5) 0.3660(7) 0.144(3) Uani 1 1 d .
F15 F 0.5146(14) 0.1035(8) 0.4275(10) 0.297(12) Uani 1 1 d .
F16 F 0.4196(6) 0.0719(8) 0.3497(12) 0.204(4) Uani 1 1 d DU
F17 F 0.4624(15) 0.2192(10) -0.3643(10) 0.306(13) Uani 1 1 d .
F18 F 0.4283(6) 0.1216(10) -0.3739(8) 0.217(7) Uani 1 1 d .
O1 O 0.3939(3) 0.1670(3) 0.0289(5) 0.0682(15) Uani 1 1 d .
O2 O 0.4964(3) 0.2069(4) -0.1304(6) 0.0736(17) Uani 1 1 d .
O3 O 0.5923(3) 0.1482(3) 0.0376(5) 0.0686(15) Uani 1 1 d .
O4 O 0.4941(4) 0.1630(4) 0.2146(6) 0.0804(18) Uani 1 1 d .
O5 O 0.4179(4) 0.3241(3) -0.0669(6) 0.0733(16) Uani 1 1 d .
O6 O 0.5233(3) 0.3836(3) 0.0938(6) 0.0790(17) Uani 1 1 d .
N1 N 0.6188(4) 0.3063(4) -0.0512(8) 0.071(2) Uani 1 1 d .
N2 N 0.6426(5) 0.2721(5) 0.1685(7) 0.075(2) Uani 1 1 d .
N3 N 0.3720(5) 0.2917(5) 0.1694(7) 0.069(2) Uani 1 1 d .
N4 N 0.5132(5) 0.3000(4) 0.2832(7) 0.078(2) Uani 1 1 d .
C1 C 0.7544(7) 0.3422(8) -0.0550(14) 0.110(4) Uani 1 1 d .
H1 H 0.8036 0.3464 -0.0170 0.132 Uiso 1 1 calc R
C2 C 0.2319(7) 0.3116(7) 0.1602(16) 0.114(5) Uani 1 1 d .
H2 H 0.1837 0.3105 0.1189 0.137 Uiso 1 1 calc R
C3 C 0.7000(6) 0.2968(6) 0.1167(11) 0.092(3) Uani 1 1 d .
H3 H 0.7485 0.3043 0.1553 0.111 Uiso 1 1 calc R
C4 C 0.3850(5) 0.1330(6) -0.1618(9) 0.080(3) Uani 1 1 d .
H4 H 0.3541 0.1087 -0.2167 0.096 Uiso 1 1 calc R
C5 C 0.6685(7) 0.3537(7) -0.2190(11) 0.096(3) Uani 1 1 d .
H5 H 0.6596 0.3653 -0.2945 0.115 Uiso 1 1 calc R
C6 C 0.3003(6) 0.2946(6) 0.1126(11) 0.085(3) Uani 1 1 d .
H6 H 0.2978 0.2843 0.0363 0.102 Uiso 1 1 calc R
C7 C 0.6508(7) 0.2591(6) 0.2899(11) 0.094(3) Uani 1 1 d .
H7A H 0.7038 0.2708 0.3193 0.113 Uiso 1 1 calc R
H7B H 0.6401 0.2089 0.3064 0.113 Uiso 1 1 calc R
C8 C 0.5413(11) 0.5086(7) 0.0968(16) 0.125(5) Uani 1 1 d .
C9 C 0.6742(6) 0.0459(7) 0.0366(11) 0.086(3) Uani 1 1 d .
C10 C 0.4068(6) 0.3902(6) -0.0873(10) 0.081(3) Uani 1 1 d .
C11 C 0.6064(5) 0.0899(5) 0.0862(8) 0.066(2) Uani 1 1 d .
C12 C 0.6085(5) 0.3258(6) -0.1595(10) 0.077(3) Uani 1 1 d .
H12 H 0.5588 0.3203 -0.1958 0.093 Uiso 1 1 calc R
C13 C 0.6906(5) 0.3135(6) -0.0031(10) 0.078(3) Uani 1 1 d .
C14 C 0.5212(5) 0.1008(6) 0.2389(8) 0.074(2) Uani 1 1 d .
C15 C 0.3639(5) 0.1324(5) -0.0510(9) 0.067(2) Uani 1 1 d .
C16 C 0.5007(7) 0.4407(5) 0.0498(11) 0.084(3) Uani 1 1 d .
C17 C 0.7423(10) 0.3643(9) -0.1656(17) 0.125(5) Uani 1 1 d .
H17 H 0.7827 0.3858 -0.2030 0.150 Uiso 1 1 calc R
C18 C 0.4714(7) 0.1619(12) -0.3129(10) 0.121(5) Uani 1 1 d .
C19 C 0.2949(7) 0.0862(6) -0.0206(12) 0.094(3) Uani 1 1 d .
C20 C 0.5731(6) 0.0624(5) 0.1811(10) 0.078(3) Uani 1 1 d .
H20 H 0.5869 0.0162 0.2054 0.093 Uiso 1 1 calc R
C21 C 0.3752(7) 0.3125(6) 0.2773(12) 0.091(4) Uani 1 1 d .
C22 C 0.3074(9) 0.3302(8) 0.3359(13) 0.114(5) Uani 1 1 d .
H22 H 0.3106 0.3407 0.4123 0.137 Uiso 1 1 calc R
C23 C 0.4510(8) 0.3144(6) 0.3329(10) 0.094(3) Uani 1 1 d .
H23 H 0.4556 0.3266 0.4086 0.113 Uiso 1 1 calc R
C24 C 0.5904(7) 0.3082(8) 0.3418(10) 0.105(4) Uani 1 1 d .
H24A H 0.5869 0.2960 0.4204 0.125 Uiso 1 1 calc R
H24B H 0.6074 0.3581 0.3373 0.125 Uiso 1 1 calc R
C25 C 0.4424(7) 0.4475(6) -0.0390(11) 0.096(4) Uani 1 1 d .
H25 H 0.4283 0.4934 -0.0646 0.115 Uiso 1 1 calc R
C26 C 0.4914(7) 0.0662(10) 0.3401(14) 0.131(5) Uani 1 1 d D
C27 C 0.2370(9) 0.3308(8) 0.2735(17) 0.132(7) Uani 1 1 d .
H27 H 0.1914 0.3443 0.3075 0.159 Uiso 1 1 calc R
C28 C 0.3427(9) 0.4027(9) -0.1810(15) 0.119(5) Uani 1 1 d .
C29 C 0.4530(5) 0.1705(6) -0.1907(8) 0.072(2) Uani 1 1 d .

loop_
_atom_site_aniso_label
_atom_site_aniso_U_11
_atom_site_aniso_U_22
_atom_site_aniso_U_33
_atom_site_aniso_U_23
_atom_site_aniso_U_13
_atom_site_aniso_U_12
Sm1 0.05455(18) 0.0592(2) 0.0587(2) -0.0005(3) -0.00022(12) 0.0001(2)
F1 0.199(8) 0.108(5) 0.228(10) 0.070(6) 0.125(8) 0.081(6)
F2 0.065(3) 0.193(8) 0.120(5) -0.010(5) 0.007(3) 0.002(4)
F3 0.124(5) 0.120(5) 0.098(5) -0.030(4) 0.028(4) 0.009(4)
F4 0.131(6) 0.189(9) 0.181(8) -0.068(7) 0.049(6) -0.089(6)
F5 0.084(4) 0.157(7) 0.176(8) -0.040(6) 0.053(5) -0.028(5)
F6 0.137(7) 0.155(8) 0.294(15) 0.126(10) 0.008(8) -0.044(7)
F7 0.086(5) 0.41(2) 0.118(7) -0.070(9) 0.042(4) -0.010(7)
F8 0.150(8) 0.193(12) 0.48(3) -0.148(14) 0.092(12) -0.112(9)
F9 0.281(14) 0.143(8) 0.173(10) -0.057(8) 0.027(10) -0.080(9)
F10 0.42(2) 0.067(4) 0.280(14) 0.044(10) -0.121(14) -0.054(10)
F11 0.216(10) 0.145(8) 0.280(15) 0.084(9) -0.142(10) -0.003(8)
F12 0.114(7) 0.268(15) 0.253(14) 0.063(12) -0.078(8) -0.018(8)
F13 0.237(12) 0.270(15) 0.130(8) -0.011(9) -0.072(8) 0.126(12)
F14 0.137(6) 0.145(6) 0.154(7) 0.089(6) 0.046(5) 0.023(5)
F15 0.60(4) 0.191(12) 0.109(9) -0.008(8) 0.141(15) -0.112(16)
F16 0.141(6) 0.249(9) 0.230(8) 0.106(7) 0.085(6) 0.028(6)
F17 0.61(4) 0.227(12) 0.092(8) 0.061(10) 0.125(14) 0.14(2)
F18 0.158(7) 0.40(2) 0.099(6) -0.083(10) 0.035(5) -0.112(11)
O1 0.071(3) 0.068(4) 0.066(4) -0.009(3) 0.011(3) -0.007(3)
O2 0.059(3) 0.091(5) 0.070(4) -0.010(4) -0.001(3) -0.009(3)
O3 0.074(4) 0.066(4) 0.066(4) 0.009(3) 0.008(3) 0.008(3)
O4 0.092(4) 0.075(4) 0.075(4) 0.001(4) 0.022(3) 0.012(4)
O5 0.077(4) 0.058(3) 0.084(4) 0.001(3) -0.004(3) -0.006(3)
O6 0.074(4) 0.061(3) 0.101(6) -0.005(4) -0.007(3) -0.001(3)
N1 0.059(4) 0.053(4) 0.101(7) 0.007(4) 0.004(4) -0.002(3)
N2 0.071(5) 0.085(5) 0.067(5) -0.002(4) -0.006(4) 0.005(4)
N3 0.076(5) 0.060(5) 0.075(5) -0.009(4) 0.020(4) -0.002(4)
N4 0.099(6) 0.076(5) 0.058(5) -0.011(4) -0.004(5) 0.004(5)
C1 0.076(7) 0.120(10) 0.135(12) 0.003(9) 0.009(7) -0.035(7)
C2 0.076(7) 0.092(8) 0.176(15) -0.013(9) 0.029(8) 0.008(6)
C3 0.061(5) 0.092(7) 0.121(10) -0.021(7) -0.020(6) -0.008(5)
C4 0.052(5) 0.099(7) 0.088(7) -0.025(6) -0.004(4) -0.006(5)
C5 0.092(7) 0.099(8) 0.099(8) 0.026(7) 0.019(6) -0.004(7)
C6 0.067(6) 0.080(7) 0.109(9) -0.003(7) 0.007(6) 0.013(5)
C7 0.087(7) 0.105(8) 0.085(8) -0.009(6) -0.030(6) -0.002(6)
C8 0.171(15) 0.077(8) 0.127(13) -0.004(8) 0.007(11) -0.030(8)
C9 0.073(6) 0.086(7) 0.101(9) 0.004(7) 0.026(6) 0.008(5)
C10 0.065(5) 0.082(7) 0.096(8) 0.015(6) 0.003(5) 0.001(5)
C11 0.057(4) 0.074(6) 0.066(5) 0.000(5) 0.002(4) -0.008(4)
C12 0.057(5) 0.083(7) 0.093(8) 0.022(6) 0.008(5) 0.002(5)
C13 0.061(6) 0.091(7) 0.083(7) -0.009(6) 0.005(5) -0.003(5)
C14 0.072(5) 0.084(6) 0.068(6) 0.008(5) 0.010(4) -0.003(5)
C15 0.054(4) 0.061(5) 0.088(7) -0.003(5) 0.008(4) 0.008(4)
C16 0.089(6) 0.069(5) 0.098(8) -0.003(7) 0.024(6) -0.003(7)
C17 0.102(11) 0.147(12) 0.128(13) 0.014(12) 0.019(9) -0.046(11)
C18 0.086(8) 0.215(18) 0.060(7) -0.005(10) -0.017(6) -0.016(9)
C19 0.090(7) 0.086(7) 0.107(9) -0.015(7) 0.012(6) -0.021(6)
C20 0.071(6) 0.064(5) 0.100(8) 0.012(5) 0.021(5) 0.006(5)
C21 0.087(7) 0.073(7) 0.117(10) -0.026(7) 0.030(7) -0.002(6)
C22 0.126(12) 0.114(11) 0.105(10) -0.043(8) 0.038(9) -0.002(9)
C23 0.122(9) 0.090(7) 0.074(7) -0.028(6) 0.033(7) -0.007(7)
C24 0.101(8) 0.141(11) 0.070(7) -0.019(7) -0.008(6) -0.010(8)
C25 0.111(8) 0.065(6) 0.110(10) 0.019(6) -0.017(7) 0.005(6)
C26 0.125(11) 0.148(13) 0.127(12) 0.020(11) 0.075(9) 0.042(10)
C27 0.101(12) 0.112(10) 0.19(2) -0.052(11) 0.067(12) 0.010(8)
C28 0.092(9) 0.124(11) 0.139(14) 0.029(10) -0.021(8) 0.025(8)
C29 0.062(5) 0.090(6) 0.063(6) 0.001(5) 0.001(4) 0.019(5)

loop_
_atom_type_symbol
_atom_type_description
_atom_type_scat_dispersion_real
_atom_type_scat_dispersion_imag
_atom_type_scat_source
C C 0.0033 0.0016 'International Tables Vol C Tables 4.2.6.8 and 6.1.1.4'
H H 0.0000 0.0000 'International Tables Vol C Tables 4.2.6.8 and 6.1.1.4'
F F 0.0171 0.0103 'International Tables Vol C Tables 4.2.6.8 and 6.1.1.4'
N N 0.0061 0.0033 'International Tables Vol C Tables 4.2.6.8 and 6.1.1.4'
O O 0.0106 0.0060 'International Tables Vol C Tables 4.2.6.8 and 6.1.1.4'
Sm Sm -0.1638 3.4418 'International Tables Vol C Tables 4.2.6.8 and 6.1.1.4'

loop_
_geom_angle_atom_site_label_1
_geom_angle_atom_site_label_2
_geom_angle_atom_site_label_3
_geom_angle
O4 Sm1 O1 67.5(2)
O4 Sm1 O6 126.8(2)
O1 Sm1 O6 139.2(2)
O4 Sm1 O5 140.9(2)
O1 Sm1 O5 79.6(2)
O6 Sm1 O5 68.1(2)
O4 Sm1 O3 68.9(2)
O1 Sm1 O3 85.93(19)
O6 Sm1 O3 134.2(2)
O5 Sm1 O3 130.8(2)
O4 Sm1 O2 116.6(3)
O1 Sm1 O2 67.3(2)
O6 Sm1 O2 116.5(3)
O5 Sm1 O2 65.0(2)
O3 Sm1 O2 66.0(2)
O4 Sm1 N2 81.8(3)
O1 Sm1 N2 145.7(2)
O6 Sm1 N2 72.0(2)
O5 Sm1 N2 134.4(2)
O3 Sm1 N2 68.4(2)
O2 Sm1 N2 117.7(2)
O4 Sm1 N1 135.6(2)
O1 Sm1 N1 134.7(3)
O6 Sm1 N1 66.4(2)
O5 Sm1 N1 82.8(2)
O3 Sm1 N1 74.8(2)
O2 Sm1 N1 67.5(3)
N2 Sm1 N1 61.3(3)
O4 Sm1 N3 76.8(2)
O1 Sm1 N3 68.1(2)
O6 Sm1 N3 78.1(2)
O5 Sm1 N3 71.6(2)
O3 Sm1 N3 143.0(2)
O2 Sm1 N3 121.6(2)
N2 Sm1 N3 120.5(3)
N1 Sm1 N3 142.1(2)
O4 Sm1 N4 62.7(2)
O1 Sm1 N4 113.2(3)
O6 Sm1 N4 64.1(3)
O5 Sm1 N4 116.4(2)
O3 Sm1 N4 112.6(2)
O2 Sm1 N4 178.5(3)
N2 Sm1 N4 61.1(3)
N1 Sm1 N4 112.0(3)
N3 Sm1 N4 59.7(3)
C15 O1 Sm1 138.8(6)
C29 O2 Sm1 138.0(6)
C11 O3 Sm1 134.9(6)
C14 O4 Sm1 138.6(6)
C10 O5 Sm1 136.0(7)
C16 O6 Sm1 138.9(7)
C13 N1 C12 117.0(9)
C13 N1 Sm1 119.5(8)
C12 N1 Sm1 123.5(6)
C3 N2 C7 120.7(9)
C3 N2 Sm1 121.8(7)
C7 N2 Sm1 117.3(6)
C21 N3 C6 116.8(9)
C21 N3 Sm1 121.4(7)
C6 N3 Sm1 121.7(7)
C23 N4 C24 120.2(10)
C23 N4 Sm1 120.2(8)
C24 N4 Sm1 119.7(6)
C17 C1 C13 117.7(12)
C17 C1 H1 121.2
C13 C1 H1 121.2
C6 C2 C27 117.4(14)
C6 C2 H2 121.3
C27 C2 H2 121.3
N2 C3 C13 120.8(8)
N2 C3 H3 119.6
C13 C3 H3 119.6
C15 C4 C29 119.9(9)
C15 C4 H4 120.0
C29 C4 H4 120.0
C12 C5 C17 119.5(13)
C12 C5 H5 120.2
C17 C5 H5 120.2
N3 C6 C2 124.2(13)
N3 C6 H6 117.9
C2 C6 H6 117.9
N2 C7 C24 106.1(9)
N2 C7 H7A 110.5
C24 C7 H7A 110.5
N2 C7 H7B 110.5
C24 C7 H7B 110.5
H7A C7 H7B 108.7
F10 C8 F8 108.4(17)
F10 C8 F9 105.2(17)
F8 C8 F9 102.0(18)
F10 C8 C16 118.1(16)
F8 C8 C16 110.7(14)
F9 C8 C16 111.2(12)
F1 C9 F2 108.9(11)
F1 C9 F3 109.9(11)
F2 C9 F3 102.9(8)
F1 C9 C11 114.0(9)
F2 C9 C11 109.8(10)
F3 C9 C11 110.7(9)
O5 C10 C25 129.0(10)
O5 C10 C28 112.3(11)
C25 C10 C28 118.6(11)
O3 C11 C20 128.5(8)
O3 C11 C9 113.8(8)
C20 C11 C9 117.6(9)
N1 C12 C5 122.6(10)
N1 C12 H12 118.7
C5 C12 H12 118.7
N1 C13 C1 124.7(12)
N1 C13 C3 116.5(9)
C1 C13 C3 118.5(10)
O4 C14 C20 126.9(9)
O4 C14 C26 116.2(9)
C20 C14 C26 116.9(10)
O1 C15 C4 127.9(8)
O1 C15 C19 113.4(9)
C4 C15 C19 118.6(10)
O6 C16 C25 125.6(10)
O6 C16 C8 115.4(12)
C25 C16 C8 119.0(11)
C5 C17 C1 118.4(13)
C5 C17 H17 120.8
C1 C17 H17 120.8
F17 C18 F7 104.9(17)
F17 C18 F18 100.1(15)
F7 C18 F18 107.6(16)
F17 C18 C29 111.2(15)
F7 C18 C29 113.0(9)
F18 C18 C29 118.5(13)
F6 C19 F5 107.5(12)
F6 C19 F4 105.6(11)
F5 C19 F4 102.3(10)
F6 C19 C15 112.8(10)
F5 C19 C15 112.7(9)
F4 C19 C15 115.2(11)
C14 C20 C11 122.1(9)
C14 C20 H20 119.0
C11 C20 H20 119.0
N3 C21 C23 116.2(9)
N3 C21 C22 123.4(12)
C23 C21 C22 120.3(12)
C27 C22 C21 116.1(14)
C27 C22 H22 122.0
C21 C22 H22 122.0
N4 C23 C21 122.3(11)
N4 C23 H23 118.8
C21 C23 H23 118.8
N4 C24 C7 110.4(9)
N4 C24 H24A 109.6
C7 C24 H24A 109.6
N4 C24 H24B 109.6
C7 C24 H24B 109.6
H24A C24 H24B 108.1
C10 C25 C16 122.2(10)
C10 C25 H25 118.9
C16 C25 H25 118.9
F16 C26 F14 107.0(14)
F16 C26 F15 97.7(13)
F14 C26 F15 104.4(15)
F16 C26 C14 115.2(13)
F14 C26 C14 120.7(10)
F15 C26 C14 108.9(13)
C22 C27 C2 121.7(14)
C22 C27 H27 119.1
C2 C27 H27 119.1
F12 C28 F11 109.9(14)
F12 C28 F13 105.1(17)
F11 C28 F13 103.4(16)
F12 C28 C10 112.6(14)
F11 C28 C10 115.1(14)
F13 C28 C10 109.7(12)
O2 C29 C4 127.6(9)
O2 C29 C18 118.7(10)
C4 C29 C18 113.7(10)

loop_
_geom_bond_atom_site_label_1
_geom_bond_atom_site_label_2
_geom_bond_distance
Sm1 O4 2.423(7)
Sm1 O1 2.460(6)
Sm1 O6 2.467(6)
Sm1 O5 2.480(7)
Sm1 O3 2.500(6)
Sm1 O2 2.512(7)
Sm1 N2 2.617(8)
Sm1 N1 2.689(8)
Sm1 N3 2.692(8)
Sm1 N4 2.709(8)
F1 C9 1.281(13)
F2 C9 1.315(13)
F3 C9 1.330(13)
F4 C19 1.336(14)
F5 C19 1.299(13)
F6 C19 1.283(15)
F7 C18 1.231(15)
F8 C8 1.267(19)
F9 C8 1.292(19)
F10 C8 1.212(18)
F11 C28 1.268(16)
F12 C28 1.243(17)
F13 C28 1.312(18)
F14 C26 1.280(16)
F15 C26 1.29(2)
F16 C26 1.235(9)
F17 C18 1.23(2)
F18 C18 1.248(16)
O1 C15 1.232(11)
O2 C29 1.204(11)
O3 C11 1.242(10)
O4 C14 1.268(11)
O5 C10 1.260(12)
O6 C16 1.233(12)
N1 C13 1.321(13)
N1 C12 1.344(13)
N2 C3 1.270(13)
N2 C7 1.467(15)
N3 C21 1.342(14)
N3 C6 1.357(14)
N4 C23 1.271(13)
N4 C24 1.455(13)
C1 C17 1.38(2)
C1 C13 1.386(15)
C1 H1 0.9300
C2 C6 1.360(16)
C2 C27 1.40(2)
C2 H2 0.9300
C3 C13 1.462(16)
C3 H3 0.9300
C4 C15 1.390(14)
C4 C29 1.409(14)
C4 H4 0.9300
C5 C12 1.378(14)
C5 C17 1.38(2)
C5 H5 0.9300
C6 H6 0.9300
C7 C24 1.529(17)
C7 H7A 0.9700
C7 H7B 0.9700
C8 C16 1.525(17)
C9 C11 1.557(13)
C10 C25 1.336(15)
C10 C28 1.529(18)
C11 C20 1.393(13)
C12 H12 0.9300
C14 C20 1.353(13)
C14 C26 1.483(17)
C15 C19 1.514(14)
C16 C25 1.410(17)
C17 H17 0.9300
C18 C29 1.519(15)
C20 H20 0.9300
C21 C23 1.412(16)
C21 C22 1.422(17)
C22 C27 1.37(2)
C22 H22 0.9300
C23 H23 0.9300
C24 H24A 0.9700
C24 H24B 0.9700
C25 H25 0.9300
C27 H27 0.9300

loop_
_geom_torsion_atom_site_label_1
_geom_torsion_atom_site_label_2
_geom_torsion_atom_site_label_3
_geom_torsion_atom_site_label_4
_geom_torsion
O4 Sm1 O1 C15 -137.8(9)
O6 Sm1 O1 C15 101.5(8)
O5 Sm1 O1 C15 63.7(8)
O3 Sm1 O1 C15 -69.0(8)
O2 Sm1 O1 C15 -3.4(8)
N2 Sm1 O1 C15 -109.6(9)
N1 Sm1 O1 C15 -5.1(9)
N3 Sm1 O1 C15 138.0(9)
N4 Sm1 O1 C15 178.1(8)
O4 Sm1 O2 C29 54.5(10)
O1 Sm1 O2 C29 7.0(9)
O6 Sm1 O2 C29 -128.1(9)
O5 Sm1 O2 C29 -81.9(10)
O3 Sm1 O2 C29 102.9(10)
N2 Sm1 O2 C29 149.3(9)
N1 Sm1 O2 C29 -174.4(10)
N3 Sm1 O2 C29 -36.0(11)
N4 Sm1 O2 C29 117(11)
O4 Sm1 O3 C11 2.6(8)
O1 Sm1 O3 C11 -64.8(8)
O6 Sm1 O3 C11 123.8(8)
O5 Sm1 O3 C11 -137.4(8)
O2 Sm1 O3 C11 -131.7(8)
N2 Sm1 O3 C11 91.9(8)
N1 Sm1 O3 C11 156.6(8)
N3 Sm1 O3 C11 -20.4(10)
N4 Sm1 O3 C11 48.7(9)
O1 Sm1 O4 C14 90.3(10)
O6 Sm1 O4 C14 -134.2(9)
O5 Sm1 O4 C14 125.3(9)
O3 Sm1 O4 C14 -4.2(9)
O2 Sm1 O4 C14 42.9(10)
N2 Sm1 O4 C14 -74.1(10)
N1 Sm1 O4 C14 -41.4(11)
N3 Sm1 O4 C14 161.9(10)
N4 Sm1 O4 C14 -135.7(10)
O4 Sm1 O5 C10 122.0(9)
O1 Sm1 O5 C10 154.5(9)
O6 Sm1 O5 C10 0.1(9)
O3 Sm1 O5 C10 -130.1(9)
O2 Sm1 O5 C10 -135.9(9)
N2 Sm1 O5 C10 -30.7(10)
N1 Sm1 O5 C10 -67.4(9)
N3 Sm1 O5 C10 84.3(9)
N4 Sm1 O5 C10 43.6(9)
O4 Sm1 O6 C16 -141.8(10)
O1 Sm1 O6 C16 -44.1(12)
O5 Sm1 O6 C16 -3.7(11)
O3 Sm1 O6 C16 122.6(10)
O2 Sm1 O6 C16 41.1(11)
N2 Sm1 O6 C16 153.7(11)
N1 Sm1 O6 C16 87.9(11)
N3 Sm1 O6 C16 -78.5(11)
N4 Sm1 O6 C16 -140.4(11)
O4 Sm1 N1 C13 -34.7(10)
O1 Sm1 N1 C13 -138.6(8)
O6 Sm1 N1 C13 84.5(8)
O5 Sm1 N1 C13 153.8(8)
O3 Sm1 N1 C13 -70.4(8)
O2 Sm1 N1 C13 -140.3(8)
N2 Sm1 N1 C13 2.9(8)
N3 Sm1 N1 C13 106.6(8)
N4 Sm1 N1 C13 38.2(9)
O4 Sm1 N1 C12 144.4(7)
O1 Sm1 N1 C12 40.5(9)
O6 Sm1 N1 C12 -96.4(8)
O5 Sm1 N1 C12 -27.1(8)
O3 Sm1 N1 C12 108.6(8)
O2 Sm1 N1 C12 38.7(8)
N2 Sm1 N1 C12 -178.0(9)
N3 Sm1 N1 C12 -74.3(10)
N4 Sm1 N1 C12 -142.7(8)
O4 Sm1 N2 C3 154.0(8)
O1 Sm1 N2 C3 127.8(8)
O6 Sm1 N2 C3 -73.0(8)
O5 Sm1 N2 C3 -43.0(9)
O3 Sm1 N2 C3 83.5(8)
O2 Sm1 N2 C3 38.1(9)
N1 Sm1 N2 C3 -0.5(8)
N3 Sm1 N2 C3 -136.7(8)
N4 Sm1 N2 C3 -142.8(9)
O4 Sm1 N2 C7 -31.0(7)
O1 Sm1 N2 C7 -57.1(9)
O6 Sm1 N2 C7 102.1(7)
O5 Sm1 N2 C7 132.0(7)
O3 Sm1 N2 C7 -101.4(7)
O2 Sm1 N2 C7 -146.8(7)
N1 Sm1 N2 C7 174.5(8)
N3 Sm1 N2 C7 38.4(8)
N4 Sm1 N2 C7 32.3(7)
O4 Sm1 N3 C21 63.1(8)
O1 Sm1 N3 C21 133.9(8)
O6 Sm1 N3 C21 -69.5(8)
O5 Sm1 N3 C21 -140.2(8)
O3 Sm1 N3 C21 85.1(9)
O2 Sm1 N3 C21 176.5(7)
N2 Sm1 N3 C21 -8.9(9)
N1 Sm1 N3 C21 -90.1(9)
N4 Sm1 N3 C21 -2.8(8)
O4 Sm1 N3 C6 -120.1(9)
O1 Sm1 N3 C6 -49.3(8)
O6 Sm1 N3 C6 107.3(9)
O5 Sm1 N3 C6 36.6(8)
O3 Sm1 N3 C6 -98.1(9)
O2 Sm1 N3 C6 -6.7(9)
N2 Sm1 N3 C6 167.9(8)
N1 Sm1 N3 C6 86.7(9)
N4 Sm1 N3 C6 174.0(9)
O4 Sm1 N4 C23 -86.1(8)
O1 Sm1 N4 C23 -39.8(9)
O6 Sm1 N4 C23 95.2(8)
O5 Sm1 N4 C23 49.9(9)
O3 Sm1 N4 C23 -135.3(8)
O2 Sm1 N4 C23 -149(11)
N2 Sm1 N4 C23 178.0(9)
N1 Sm1 N4 C23 142.7(8)
N3 Sm1 N4 C23 4.1(8)
O4 Sm1 N4 C24 93.3(9)
O1 Sm1 N4 C24 139.6(8)
O6 Sm1 N4 C24 -85.5(8)
O5 Sm1 N4 C24 -130.7(8)
O3 Sm1 N4 C24 44.1(9)
O2 Sm1 N4 C24 30(11)
N2 Sm1 N4 C24 -2.6(8)
N1 Sm1 N4 C24 -37.9(9)
N3 Sm1 N4 C24 -176.5(9)
C7 N2 C3 C13 -176.6(10)
Sm1 N2 C3 C13 -1.7(14)
C21 N3 C6 C2 -5.3(17)
Sm1 N3 C6 C2 177.7(9)
C27 C2 C6 N3 3(2)
C3 N2 C7 C24 118.5(11)
Sm1 N2 C7 C24 -56.6(10)
Sm1 O5 C10 C25 1.8(18)
Sm1 O5 C10 C28 -177.9(9)
Sm1 O3 C11 C20 0.5(15)
Sm1 O3 C11 C9 -175.2(6)
F1 C9 C11 O3 -171.8(11)
F2 C9 C11 O3 65.7(12)
F3 C9 C11 O3 -47.2(12)
F1 C9 C11 C20 12.0(16)
F2 C9 C11 C20 -110.5(11)
F3 C9 C11 C20 136.6(10)
C13 N1 C12 C5 -1.4(16)
Sm1 N1 C12 C5 179.5(8)
C17 C5 C12 N1 -1.9(18)
C12 N1 C13 C1 2.6(17)
Sm1 N1 C13 C1 -178.3(10)
C12 N1 C13 C3 176.0(10)
Sm1 N1 C13 C3 -4.8(13)
C17 C1 C13 N1 -1(2)
C17 C1 C13 C3 -173.8(13)
N2 C3 C13 N1 4.4(16)
N2 C3 C13 C1 178.3(11)
Sm1 O4 C14 C20 2.6(17)
Sm1 O4 C14 C26 -176.0(9)
Sm1 O1 C15 C4 -2.1(14)
Sm1 O1 C15 C19 179.6(7)
C29 C4 C15 O1 7.3(15)
C29 C4 C15 C19 -174.5(9)
Sm1 O6 C16 C25 5.3(19)
Sm1 O6 C16 C8 -173.9(9)
F10 C8 C16 O6 -174.9(18)
F8 C8 C16 O6 59.4(19)
F9 C8 C16 O6 -53(2)
F10 C8 C16 C25 6(2)
F8 C8 C16 C25 -119.9(18)
F9 C8 C16 C25 127.6(16)
C12 C5 C17 C1 4(2)
C13 C1 C17 C5 -3(2)
O1 C15 C19 F6 -64.1(13)
C4 C15 C19 F6 117.5(13)
O1 C15 C19 F5 57.9(14)
C4 C15 C19 F5 -120.6(11)
O1 C15 C19 F4 174.7(9)
C4 C15 C19 F4 -3.8(15)
O4 C14 C20 C11 2.9(17)
C26 C14 C20 C11 -178.6(12)
O3 C11 C20 C14 -4.3(17)
C9 C11 C20 C14 171.3(10)
C6 N3 C21 C23 -175.4(11)
Sm1 N3 C21 C23 1.5(14)
C6 N3 C21 C22 6.3(17)
Sm1 N3 C21 C22 -176.7(10)
N3 C21 C22 C27 -5(2)
C23 C21 C22 C27 176.5(14)
C24 N4 C23 C21 175.2(12)
Sm1 N4 C23 C21 -5.5(15)
N3 C21 C23 N4 2.7(18)
C22 C21 C23 N4 -179.0(12)
C23 N4 C24 C7 155.1(11)
Sm1 N4 C24 C7 -24.2(13)
N2 C7 C24 N4 49.7(13)
O5 C10 C25 C16 -1(2)
C28 C10 C25 C16 178.4(13)
O6 C16 C25 C10 -2(2)
C8 C16 C25 C10 177.1(13)
O4 C14 C26 F16 43(2)
C20 C14 C26 F16 -135.5(16)
O4 C14 C26 F14 174.2(13)
C20 C14 C26 F14 -5(2)
O4 C14 C26 F15 -65.2(16)
C20 C14 C26 F15 116.1(15)
C21 C22 C27 C2 3(2)
C6 C2 C27 C22 -2(2)
O5 C10 C28 F12 64.4(18)
C25 C10 C28 F12 -115.4(16)
O5 C10 C28 F11 -168.5(15)
C25 C10 C28 F11 12(2)
O5 C10 C28 F13 -52.4(17)
C25 C10 C28 F13 127.9(15)
Sm1 O2 C29 C4 -5.2(17)
Sm1 O2 C29 C18 175.1(10)
C15 C4 C29 O2 -3.7(16)
C15 C4 C29 C18 176.0(11)
F17 C18 C29 O2 -68.0(19)
F7 C18 C29 O2 50(2)
F18 C18 C29 O2 176.8(15)
F17 C18 C29 C4 112.2(19)
F7 C18 C29 C4 -130.1(15)
F18 C18 C29 C4 -3(2)
